data_1570242
loop_
_publ_author_name
'Hu, Fuqiang'
'Zhang, Cefei'
'Liu, Zhihao'
'Xie, Xinyu'
'Zhao, Xiaohu'
'Luo, Yanju'
'Fu, Jielin'
'Li, Baolin'
'Hu, Changwei'
'Su, Zhishan'
'Yu, Zhipeng'

_publ_section_title
;
 Photoswitchable and long-lived seven-membered cyclic singlet diradicals
 for the bioorthogonal photoclick reaction.
;
_journal_issue 45
_journal_name_full 'Chemical science'
_journal_page_first 13254
_journal_page_last 13264
_journal_paper_doi 10.1039/d3sc03675h
_journal_volume 14
_journal_year 2023
_chemical_formula_moiety '2(C22 H14 O3)'
_chemical_formula_sum 'C44 H28 O6'
_chemical_formula_weight 652.66
_space_group_crystal_system monoclinic
_space_group_IT_number 14
_space_group_name_Hall '-P 2yn'
_space_group_name_H-M_alt 'P 1 21/n 1'
_atom_sites_solution_hydrogens geom
_atom_sites_solution_primary dual
_audit_creation_method SHELXL-2019/1
_audit_update_record
;
2023-03-07 deposited with the CCDC.	2023-10-31 downloaded from the CCDC.
;
_cell_angle_alpha 90
_cell_angle_beta 99.607(4)
_cell_angle_gamma 90
_cell_formula_units_Z 4
_cell_length_a 13.4416(17)
_cell_length_b 16.332(2)
_cell_length_c 15.0321(19)
_cell_measurement_reflns_used 9977
_cell_measurement_temperature 173(2)
_cell_measurement_theta_max 25.29
_cell_measurement_theta_min 2.26
_cell_volume 3253.7(7)
_computing_cell_refinement 'Bruker SAINT'
_computing_data_collection 'Bruker APEX3'
_computing_data_reduction 'Bruker SAINT'
_computing_molecular_graphics 'Bruker SHELXTL'
_computing_publication_material 'Bruker SHELXTL'
_computing_structure_refinement 'SHELXL-2019/1 (Sheldrick, 2019)'
_computing_structure_solution 'SHELXT (Sheldrick 2008)'
_diffrn_ambient_temperature 173(2)
_diffrn_measured_fraction_theta_full 0.998
_diffrn_measured_fraction_theta_max 0.998
_diffrn_measurement_device_type 'Bruker D8 Venture Photon II'
_diffrn_measurement_method '\f and \w scans'
_diffrn_radiation_type MoK\a
_diffrn_radiation_wavelength 0.71073
_diffrn_reflns_av_R_equivalents 0.0492
_diffrn_reflns_av_unetI/netI 0.0247
_diffrn_reflns_Laue_measured_fraction_full 0.998
_diffrn_reflns_Laue_measured_fraction_max 0.998
_diffrn_reflns_limit_h_max 16
_diffrn_reflns_limit_h_min -16
_diffrn_reflns_limit_k_max 19
_diffrn_reflns_limit_k_min -19
_diffrn_reflns_limit_l_max 18
_diffrn_reflns_limit_l_min -18
_diffrn_reflns_number 64736
_diffrn_reflns_point_group_measured_fraction_full 0.998
_diffrn_reflns_point_group_measured_fraction_max 0.998
_diffrn_reflns_theta_full 25.242
_diffrn_reflns_theta_max 25.387
_diffrn_reflns_theta_min 2.552
_exptl_absorpt_coefficient_mu 0.088
_exptl_absorpt_correction_T_max 1.0000
_exptl_absorpt_correction_T_min 0.9508
_exptl_absorpt_correction_type numerical
_exptl_absorpt_process_details 'SADABS (Krause et al., 2015)'
_exptl_crystal_colour colourless
_exptl_crystal_density_diffrn 1.332
_exptl_crystal_description block
_exptl_crystal_F_000 1360
_exptl_crystal_recrystallization_method 'Re-crystallisation from solvent: CHCl3, Hexane'
_exptl_crystal_size_max 0.486
_exptl_crystal_size_mid 0.284
_exptl_crystal_size_min 0.267
_refine_diff_density_max 0.221
_refine_diff_density_min -0.160
_refine_diff_density_rms 0.033
_refine_ls_extinction_method none
_refine_ls_goodness_of_fit_ref 1.063
_refine_ls_hydrogen_treatment constr
_refine_ls_matrix_type full
_refine_ls_number_parameters 451
_refine_ls_number_reflns 5977
_refine_ls_number_restraints 0
_refine_ls_restrained_S_all 1.063
_refine_ls_R_factor_all 0.0525
_refine_ls_R_factor_gt 0.0376
_refine_ls_shift/su_max 0.001
_refine_ls_shift/su_mean 0.000
_refine_ls_structure_factor_coef Fsqd
_refine_ls_weighting_details 'w=1/[\s^2^(Fo^2^)+(0.0287P)^2^+1.1420P] where P=(Fo^2^+2Fc^2^)/3'
_refine_ls_weighting_scheme calc
_refine_ls_wR_factor_gt 0.0801
_refine_ls_wR_factor_ref 0.0880
_reflns_Friedel_coverage 0.000
_reflns_number_gt 4819
_reflns_number_total 5977
_reflns_threshold_expression 'I > 2\s(I)'
_cod_data_source_file d3sc03675h2.cif
_cod_data_source_block yzp044
_cod_depositor_comments 'Adding full bibliography for 1570241--1570242.cif.'
_cod_original_sg_symbol_H-M 'P 21/n'
_cod_database_code 1570242
_shelx_shelxl_version_number 2019/1
_shelx_space_group_comment
; 
The symmetry employed for this shelxl refinement is uniquely defined 
by the following loop, which should always be used as a source of 
symmetry information in preference to the above space-group names. 
They are only intended as comments. 
;
_shelx_estimated_absorpt_t_min 0.958
_shelx_estimated_absorpt_t_max 0.977

loop_
_space_group_symop_operation_xyz
'x, y, z'
'-x+1/2, y+1/2, -z+1/2'
'-x, -y, -z'
'x-1/2, -y-1/2, z-1/2'

loop_
_atom_site_label
_atom_site_type_symbol
_atom_site_fract_x
_atom_site_fract_y
_atom_site_fract_z
_atom_site_U_iso_or_equiv
_atom_site_adp_type
_atom_site_occupancy
_atom_site_site_symmetry_order
_atom_site_calc_flag
_atom_site_refinement_flags_posn
_atom_site_refinement_flags_adp
_atom_site_refinement_flags_occupancy
_atom_site_disorder_assembly
_atom_site_disorder_group
O1A O 0.59587(9) 0.06013(7) 0.35140(8) 0.0456(3) Uani 1 1 d . . . . .
O2A O 0.46946(9) 0.35718(6) 0.37356(7) 0.0384(3) Uani 1 1 d . . . . .
O3A O 0.46544(7) 0.21389(6) 0.21082(6) 0.0276(2) Uani 1 1 d . . . . .
C1A C 0.54063(11) 0.11854(9) 0.33342(10) 0.0290(3) Uani 1 1 d . . . . .
C2A C 0.45830(11) 0.13746(9) 0.38464(9) 0.0267(3) Uani 1 1 d . . . . .
C3A C 0.41438(12) 0.07540(9) 0.42805(10) 0.0326(4) Uani 1 1 d . . . . .
H3A H 0.435399 0.020282 0.423165 0.039 Uiso 1 1 calc R U . . .
C4A C 0.34012(12) 0.09382(10) 0.47836(11) 0.0382(4) Uani 1 1 d . . . . .
H4A H 0.310094 0.051289 0.507902 0.046 Uiso 1 1 calc R U . . .
C5A C 0.30935(13) 0.17414(10) 0.48583(11) 0.0404(4) Uani 1 1 d . . . . .
H5A H 0.258203 0.186449 0.520410 0.048 Uiso 1 1 calc R U . . .
C6A C 0.35267(12) 0.23637(10) 0.44323(10) 0.0362(4) Uani 1 1 d . . . . .
H6A H 0.331429 0.291349 0.448698 0.043 Uiso 1 1 calc R U . . .
C7A C 0.42729(11) 0.21865(9) 0.39241(9) 0.0280(3) Uani 1 1 d . . . . .
C8A C 0.47669(11) 0.28650(9) 0.35095(9) 0.0274(3) Uani 1 1 d . . . . .
C9A C 0.53116(10) 0.26539(8) 0.27337(9) 0.0254(3) Uani 1 1 d . . . . .
C10A C 0.55651(10) 0.17694(8) 0.25937(9) 0.0261(3) Uani 1 1 d . . . . .
C11A C 0.58873(11) 0.33155(8) 0.23673(10) 0.0272(3) Uani 1 1 d . . . . .
C12A C 0.66050(12) 0.37516(9) 0.29552(11) 0.0355(4) Uani 1 1 d . . . . .
H12A H 0.670285 0.363951 0.358394 0.043 Uiso 1 1 calc R U . . .
C13A C 0.71762(12) 0.43483(10) 0.26251(12) 0.0417(4) Uani 1 1 d . . . . .
H13A H 0.767464 0.463868 0.302616 0.050 Uiso 1 1 calc R U . . .
C14A C 0.70233(12) 0.45229(10) 0.17134(12) 0.0401(4) Uani 1 1 d . . . . .
H14A H 0.741067 0.493722 0.148820 0.048 Uiso 1 1 calc R U . . .
C15A C 0.63082(12) 0.40951(9) 0.11316(11) 0.0373(4) Uani 1 1 d . . . . .
H15A H 0.619711 0.422006 0.050561 0.045 Uiso 1 1 calc R U . . .
C16A C 0.57500(11) 0.34832(9) 0.14551(10) 0.0307(3) Uani 1 1 d . . . . .
H16A H 0.527219 0.317864 0.104844 0.037 Uiso 1 1 calc R U . . .
C21A C 0.63189(11) 0.15386(9) 0.20102(10) 0.0292(3) Uani 1 1 d . . . . .
C22A C 0.59845(13) 0.11370(10) 0.12024(10) 0.0360(4) Uani 1 1 d . . . . .
H22A H 0.528763 0.101620 0.102979 0.043 Uiso 1 1 calc R U . . .
C23A C 0.66621(14) 0.09116(11) 0.06465(11) 0.0451(4) Uani 1 1 d . . . . .
H23A H 0.643059 0.063558 0.009446 0.054 Uiso 1 1 calc R U . . .
C24A C 0.76737(14) 0.10883(11) 0.08954(12) 0.0478(5) Uani 1 1 d . . . . .
H24A H 0.813946 0.093362 0.051495 0.057 Uiso 1 1 calc R U . . .
C25A C 0.80093(13) 0.14898(11) 0.16971(13) 0.0476(5) Uani 1 1 d . . . . .
H25A H 0.870588 0.161389 0.186463 0.057 Uiso 1 1 calc R U . . .
C26A C 0.73364(12) 0.17132(10) 0.22590(11) 0.0382(4) Uani 1 1 d . . . . .
H26A H 0.757161 0.198501 0.281295 0.046 Uiso 1 1 calc R U . . .
O1B O 0.79817(10) 0.07513(7) 0.56493(9) 0.0507(3) Uani 1 1 d . . . . .
O2B O 0.83217(9) 0.39843(6) 0.54377(8) 0.0430(3) Uani 1 1 d . . . . .
O3B O 0.65434(8) 0.24377(6) 0.50614(7) 0.0331(3) Uani 1 1 d . . . . .
C1B C 0.79099(12) 0.14756(9) 0.54632(10) 0.0336(4) Uani 1 1 d . . . . .
C2B C 0.71353(11) 0.20075(9) 0.58105(10) 0.0302(3) Uani 1 1 d . . . . .
C3B C 0.72096(11) 0.29234(9) 0.57142(10) 0.0300(3) Uani 1 1 d . . . . .
C4B C 0.80926(11) 0.32675(9) 0.53270(10) 0.0320(3) Uani 1 1 d . . . . .
C5B C 0.86443(12) 0.27069(9) 0.48024(10) 0.0328(4) Uani 1 1 d . . . . .
C6B C 0.93122(13) 0.30298(11) 0.42805(11) 0.0428(4) Uani 1 1 d . . . . .
H6B H 0.938114 0.360644 0.423461 0.051 Uiso 1 1 calc R U . . .
C7B C 0.98753(15) 0.25180(12) 0.38288(12) 0.0514(5) Uani 1 1 d . . . . .
H7B H 1.033450 0.274339 0.347840 0.062 Uiso 1 1 calc R U . . .
C8B C 0.97732(14) 0.16771(12) 0.38849(11) 0.0479(4) Uani 1 1 d . . . . .
H8B H 1.015598 0.132694 0.356680 0.057 Uiso 1 1 calc R U . . .
C9B C 0.91174(13) 0.13468(11) 0.44012(11) 0.0404(4) Uani 1 1 d . . . . .
H9B H 0.905290 0.076928 0.444091 0.048 Uiso 1 1 calc R U . . .
C10B C 0.85500(12) 0.18547(9) 0.48642(10) 0.0332(4) Uani 1 1 d . . . . .
C11B C 0.65903(12) 0.16255(9) 0.64907(10) 0.0330(4) Uani 1 1 d . . . . .
C12B C 0.71395(14) 0.12425(10) 0.72442(11) 0.0433(4) Uani 1 1 d . . . . .
H12B H 0.785540 0.127119 0.734857 0.052 Uiso 1 1 calc R U . . .
C13B C 0.66497(17) 0.08216(11) 0.78404(12) 0.0516(5) Uani 1 1 d . . . . .
H13B H 0.702797 0.056008 0.835234 0.062 Uiso 1 1 calc R U . . .
C14B C 0.56124(17) 0.07815(11) 0.76917(13) 0.0540(5) Uani 1 1 d . . . . .
H14B H 0.527619 0.048015 0.809358 0.065 Uiso 1 1 calc R U . . .
C15B C 0.50589(15) 0.11769(11) 0.69617(13) 0.0503(5) Uani 1 1 d . . . . .
H15B H 0.434261 0.115896 0.687032 0.060 Uiso 1 1 calc R U . . .
C16B C 0.55467(13) 0.16003(10) 0.63618(11) 0.0386(4) Uani 1 1 d . . . . .
H16B H 0.516416 0.187401 0.586063 0.046 Uiso 1 1 calc R U . . .
C21B C 0.67043(11) 0.34988(9) 0.62673(10) 0.0293(3) Uani 1 1 d . . . . .
C22B C 0.71265(12) 0.36705(10) 0.71506(10) 0.0364(4) Uani 1 1 d . . . . .
H22B H 0.771666 0.338888 0.742599 0.044 Uiso 1 1 calc R U . . .
C23B C 0.66910(13) 0.42513(10) 0.76336(11) 0.0406(4) Uani 1 1 d . . . . .
H23B H 0.698325 0.436589 0.824073 0.049 Uiso 1 1 calc R U . . .
C24B C 0.58370(12) 0.46650(9) 0.72416(11) 0.0385(4) Uani 1 1 d . . . . .
H24B H 0.554229 0.506550 0.757511 0.046 Uiso 1 1 calc R U . . .
C25B C 0.54136(13) 0.44945(10) 0.63640(12) 0.0419(4) Uani 1 1 d . . . . .
H25B H 0.482425 0.477856 0.609123 0.050 Uiso 1 1 calc R U . . .
C26B C 0.58393(12) 0.39138(10) 0.58776(11) 0.0394(4) Uani 1 1 d . . . . .
H26B H 0.553923 0.379718 0.527308 0.047 Uiso 1 1 calc R U . . .

loop_
_atom_site_aniso_label
_atom_site_aniso_U_11
_atom_site_aniso_U_22
_atom_site_aniso_U_33
_atom_site_aniso_U_23
_atom_site_aniso_U_13
_atom_site_aniso_U_12
O1A 0.0452(7) 0.0337(6) 0.0624(8) 0.0170(6) 0.0219(6) 0.0143(5)
O2A 0.0532(7) 0.0239(6) 0.0388(6) -0.0024(5) 0.0093(5) 0.0057(5)
O3A 0.0282(5) 0.0258(5) 0.0271(5) -0.0021(4) -0.0007(4) -0.0002(4)
C1A 0.0306(8) 0.0234(7) 0.0323(8) 0.0001(6) 0.0030(6) 0.0005(6)
C2A 0.0284(8) 0.0272(7) 0.0233(7) -0.0007(6) 0.0005(6) 0.0004(6)
C3A 0.0382(9) 0.0277(8) 0.0310(8) 0.0002(6) 0.0035(7) -0.0023(7)
C4A 0.0413(10) 0.0403(9) 0.0344(9) -0.0001(7) 0.0107(7) -0.0087(7)
C5A 0.0402(9) 0.0463(10) 0.0377(9) -0.0056(8) 0.0157(7) -0.0018(8)
C6A 0.0397(9) 0.0346(9) 0.0350(9) -0.0049(7) 0.0087(7) 0.0032(7)
C7A 0.0297(8) 0.0291(8) 0.0236(7) -0.0016(6) 0.0002(6) 0.0013(6)
C8A 0.0294(8) 0.0254(8) 0.0252(7) -0.0008(6) -0.0021(6) 0.0042(6)
C9A 0.0262(8) 0.0232(7) 0.0244(7) -0.0004(6) -0.0028(6) 0.0003(6)
C10A 0.0248(7) 0.0235(7) 0.0289(7) -0.0006(6) 0.0009(6) 0.0010(6)
C11A 0.0260(8) 0.0235(7) 0.0311(8) 0.0006(6) 0.0018(6) 0.0027(6)
C12A 0.0370(9) 0.0323(8) 0.0346(9) -0.0020(7) -0.0015(7) -0.0012(7)
C13A 0.0350(9) 0.0327(9) 0.0548(11) -0.0094(8) -0.0004(8) -0.0074(7)
C14A 0.0363(9) 0.0305(9) 0.0559(11) 0.0010(8) 0.0148(8) -0.0044(7)
C15A 0.0390(9) 0.0342(9) 0.0402(9) 0.0053(7) 0.0110(7) -0.0007(7)
C16A 0.0292(8) 0.0283(8) 0.0337(8) 0.0006(6) 0.0026(6) -0.0006(6)
C21A 0.0332(8) 0.0239(7) 0.0313(8) 0.0041(6) 0.0074(6) 0.0038(6)
C22A 0.0373(9) 0.0376(9) 0.0329(8) 0.0000(7) 0.0051(7) 0.0064(7)
C23A 0.0564(12) 0.0502(11) 0.0297(9) 0.0034(8) 0.0100(8) 0.0168(9)
C24A 0.0536(12) 0.0520(11) 0.0431(10) 0.0145(9) 0.0237(9) 0.0191(9)
C25A 0.0363(10) 0.0486(11) 0.0610(12) 0.0103(9) 0.0173(9) 0.0045(8)
C26A 0.0350(9) 0.0373(9) 0.0426(9) -0.0005(7) 0.0072(7) 0.0013(7)
O1B 0.0623(8) 0.0266(6) 0.0665(8) 0.0032(6) 0.0203(7) 0.0034(6)
O2B 0.0464(7) 0.0263(6) 0.0573(7) 0.0023(5) 0.0119(6) -0.0039(5)
O3B 0.0330(6) 0.0291(6) 0.0337(6) -0.0011(4) -0.0048(5) -0.0025(4)
C1B 0.0366(9) 0.0261(8) 0.0354(8) -0.0019(6) -0.0015(7) -0.0020(7)
C2B 0.0314(8) 0.0241(7) 0.0320(8) 0.0001(6) -0.0033(6) -0.0019(6)
C3B 0.0300(8) 0.0256(8) 0.0310(8) 0.0012(6) -0.0045(6) -0.0019(6)
C4B 0.0339(8) 0.0270(8) 0.0323(8) 0.0054(6) -0.0023(7) 0.0006(7)
C5B 0.0336(9) 0.0329(8) 0.0300(8) 0.0021(6) -0.0004(7) 0.0003(7)
C6B 0.0480(11) 0.0410(10) 0.0401(9) 0.0042(8) 0.0100(8) -0.0017(8)
C7B 0.0559(12) 0.0587(12) 0.0427(10) 0.0037(9) 0.0174(9) -0.0005(9)
C8B 0.0528(11) 0.0559(12) 0.0361(9) -0.0074(8) 0.0108(8) 0.0070(9)
C9B 0.0446(10) 0.0392(9) 0.0349(9) -0.0082(7) -0.0007(8) 0.0019(8)
C10B 0.0341(9) 0.0333(8) 0.0292(8) -0.0023(7) -0.0029(7) -0.0004(7)
C11B 0.0409(9) 0.0221(7) 0.0351(8) -0.0040(6) 0.0040(7) -0.0037(7)
C12B 0.0518(11) 0.0356(9) 0.0415(10) 0.0012(8) 0.0048(8) 0.0042(8)
C13B 0.0791(15) 0.0382(10) 0.0396(10) 0.0045(8) 0.0164(10) 0.0095(10)
C14B 0.0839(16) 0.0397(10) 0.0459(11) -0.0050(8) 0.0329(11) -0.0082(10)
C15B 0.0522(11) 0.0525(11) 0.0502(11) -0.0133(9) 0.0205(9) -0.0138(9)
C16B 0.0422(10) 0.0361(9) 0.0373(9) -0.0070(7) 0.0058(7) -0.0065(7)
C21B 0.0294(8) 0.0228(7) 0.0344(8) 0.0017(6) 0.0019(6) -0.0035(6)
C22B 0.0355(9) 0.0357(9) 0.0355(9) 0.0028(7) -0.0017(7) 0.0037(7)
C23B 0.0483(10) 0.0402(9) 0.0325(9) -0.0022(7) 0.0038(8) 0.0017(8)
C24B 0.0417(10) 0.0273(8) 0.0485(10) -0.0030(7) 0.0135(8) -0.0012(7)
C25B 0.0356(9) 0.0296(9) 0.0567(11) -0.0023(8) -0.0034(8) 0.0056(7)
C26B 0.0399(10) 0.0325(9) 0.0404(9) -0.0033(7) -0.0090(7) 0.0039(7)

loop_
_atom_type_symbol
_atom_type_description
_atom_type_scat_dispersion_real
_atom_type_scat_dispersion_imag
_atom_type_scat_source
C C 0.0033 0.0016 'International Tables Vol C Tables 4.2.6.8 and 6.1.1.4'
H H 0.0000 0.0000 'International Tables Vol C Tables 4.2.6.8 and 6.1.1.4'
O O 0.0106 0.0060 'International Tables Vol C Tables 4.2.6.8 and 6.1.1.4'

loop_
_geom_angle_atom_site_label_1
_geom_angle_atom_site_label_2
_geom_angle_atom_site_label_3
_geom_angle
_geom_angle_site_symmetry_1
_geom_angle_site_symmetry_3
_geom_angle_publ_flag
C9A O3A C10A 62.73(8) . . ?
O1A C1A C2A 122.10(14) . . ?
O1A C1A C10A 120.38(14) . . ?
C2A C1A C10A 117.48(12) . . ?
C3A C2A C7A 119.72(14) . . ?
C3A C2A C1A 120.30(13) . . ?
C7A C2A C1A 119.93(13) . . ?
C4A C3A C2A 120.03(14) . . ?
C3A C4A C5A 120.20(15) . . ?
C6A C5A C4A 120.30(15) . . ?
C5A C6A C7A 120.06(15) . . ?
C6A C7A C2A 119.69(14) . . ?
C6A C7A C8A 119.40(13) . . ?
C2A C7A C8A 120.83(13) . . ?
O2A C8A C7A 122.14(14) . . ?
O2A C8A C9A 120.25(13) . . ?
C7A C8A C9A 117.46(12) . . ?
O3A C9A C11A 118.72(11) . . ?
O3A C9A C10A 58.66(8) . . ?
C11A C9A C10A 120.06(12) . . ?
O3A C9A C8A 108.12(11) . . ?
C11A C9A C8A 117.86(12) . . ?
C10A C9A C8A 118.34(12) . . ?
O3A C10A C21A 114.09(11) . . ?
O3A C10A C9A 58.61(8) . . ?
C21A C10A C9A 120.99(12) . . ?
O3A C10A C1A 115.07(12) . . ?
C21A C10A C1A 117.84(12) . . ?
C9A C10A C1A 116.11(12) . . ?
C16A C11A C12A 119.55(14) . . ?
C16A C11A C9A 121.37(13) . . ?
C12A C11A C9A 119.04(13) . . ?
C13A C12A C11A 120.04(15) . . ?
C14A C13A C12A 120.13(15) . . ?
C15A C14A C13A 119.86(15) . . ?
C14A C15A C16A 120.30(15) . . ?
C11A C16A C15A 120.09(14) . . ?
C26A C21A C22A 119.63(14) . . ?
C26A C21A C10A 121.65(13) . . ?
C22A C21A C10A 118.72(13) . . ?
C23A C22A C21A 120.28(16) . . ?
C24A C23A C22A 119.91(16) . . ?
C23A C24A C25A 120.01(16) . . ?
C24A C25A C26A 120.40(17) . . ?
C25A C26A C21A 119.77(16) . . ?
C2B O3B C3B 62.72(9) . . ?
O1B C1B C10B 120.99(15) . . ?
O1B C1B C2B 120.78(15) . . ?
C10B C1B C2B 118.20(13) . . ?
O3B C2B C11B 117.87(13) . . ?
O3B C2B C3B 58.70(8) . . ?
C11B C2B C3B 121.95(13) . . ?
O3B C2B C1B 109.30(12) . . ?
C11B C2B C1B 116.19(12) . . ?
C3B C2B C1B 118.41(13) . . ?
O3B C3B C21B 115.78(12) . . ?
O3B C3B C2B 58.58(9) . . ?
C21B C3B C2B 121.87(13) . . ?
O3B C3B C4B 112.22(12) . . ?
C21B C3B C4B 116.07(12) . . ?
C2B C3B C4B 118.28(13) . . ?
O2B C4B C5B 121.97(15) . . ?
O2B C4B C3B 120.12(14) . . ?
C5B C4B C3B 117.91(13) . . ?
C6B C5B C10B 119.19(15) . . ?
C6B C5B C4B 119.49(14) . . ?
C10B C5B C4B 121.22(14) . . ?
C7B C6B C5B 120.43(17) . . ?
C6B C7B C8B 120.20(18) . . ?
C9B C8B C7B 120.13(17) . . ?
C8B C9B C10B 120.31(16) . . ?
C9B C10B C5B 119.75(15) . . ?
C9B C10B C1B 118.56(14) . . ?
C5B C10B C1B 121.56(14) . . ?
C16B C11B C12B 119.18(16) . . ?
C16B C11B C2B 121.27(14) . . ?
C12B C11B C2B 119.43(15) . . ?
C13B C12B C11B 120.40(18) . . ?
C14B C13B C12B 119.88(18) . . ?
C13B C14B C15B 120.28(18) . . ?
C14B C15B C16B 120.04(18) . . ?
C11B C16B C15B 120.16(17) . . ?
C22B C21B C26B 119.12(14) . . ?
C22B C21B C3B 120.73(13) . . ?
C26B C21B C3B 119.99(13) . . ?
C23B C22B C21B 120.10(15) . . ?
C24B C23B C22B 120.51(15) . . ?
C25B C24B C23B 119.56(15) . . ?
C24B C25B C26B 120.40(15) . . ?
C25B C26B C21B 120.31(15) . . ?

loop_
_geom_bond_atom_site_label_1
_geom_bond_atom_site_label_2
_geom_bond_distance
_geom_bond_site_symmetry_2
_geom_bond_publ_flag
O1A C1A 1.2114(17) . ?
O2A C8A 1.2118(17) . ?
O3A C9A 1.4473(16) . ?
O3A C10A 1.4482(16) . ?
C1A C2A 1.482(2) . ?
C1A C10A 1.508(2) . ?
C2A C3A 1.389(2) . ?
C2A C7A 1.401(2) . ?
C3A C4A 1.382(2) . ?
C4A C5A 1.386(2) . ?
C5A C6A 1.381(2) . ?
C6A C7A 1.389(2) . ?
C7A C8A 1.482(2) . ?
C8A C9A 1.517(2) . ?
C9A C11A 1.487(2) . ?
C9A C10A 1.5070(19) . ?
C10A C21A 1.495(2) . ?
C11A C16A 1.380(2) . ?
C11A C12A 1.391(2) . ?
C12A C13A 1.383(2) . ?
C13A C14A 1.381(2) . ?
C14A C15A 1.377(2) . ?
C15A C16A 1.386(2) . ?
C21A C26A 1.386(2) . ?
C21A C22A 1.387(2) . ?
C22A C23A 1.385(2) . ?
C23A C24A 1.379(3) . ?
C24A C25A 1.380(3) . ?
C25A C26A 1.386(2) . ?
O1B C1B 1.2156(18) . ?
O2B C4B 1.2150(18) . ?
O3B C2B 1.4476(17) . ?
O3B C3B 1.4494(17) . ?
C1B C10B 1.481(2) . ?
C1B C2B 1.514(2) . ?
C2B C11B 1.490(2) . ?
C2B C3B 1.508(2) . ?
C3B C21B 1.491(2) . ?
C3B C4B 1.515(2) . ?
C4B C5B 1.485(2) . ?
C5B C6B 1.391(2) . ?
C5B C10B 1.402(2) . ?
C6B C7B 1.380(2) . ?
C7B C8B 1.384(3) . ?
C8B C9B 1.378(2) . ?
C9B C10B 1.390(2) . ?
C11B C16B 1.384(2) . ?
C11B C12B 1.393(2) . ?
C12B C13B 1.381(3) . ?
C13B C14B 1.376(3) . ?
C14B C15B 1.379(3) . ?
C15B C16B 1.385(2) . ?
C21B C22B 1.383(2) . ?
C21B C26B 1.388(2) . ?
C22B C23B 1.383(2) . ?
C23B C24B 1.377(2) . ?
C24B C25B 1.375(2) . ?
C25B C26B 1.379(2) . ?

loop_
_geom_torsion_atom_site_label_1
_geom_torsion_atom_site_label_2
_geom_torsion_atom_site_label_3
_geom_torsion_atom_site_label_4
_geom_torsion
_geom_torsion_site_symmetry_1
_geom_torsion_site_symmetry_2
_geom_torsion_site_symmetry_3
_geom_torsion_site_symmetry_4
_geom_torsion_publ_flag
O1A C1A C2A C3A -26.5(2) . . . . ?
C10A C1A C2A C3A 155.86(13) . . . . ?
O1A C1A C2A C7A 150.92(15) . . . . ?
C10A C1A C2A C7A -26.71(19) . . . . ?
C7A C2A C3A C4A 0.3(2) . . . . ?
C1A C2A C3A C4A 177.70(13) . . . . ?
C2A C3A C4A C5A -0.1(2) . . . . ?
C3A C4A C5A C6A -0.1(2) . . . . ?
C4A C5A C6A C7A 0.2(2) . . . . ?
C5A C6A C7A C2A 0.0(2) . . . . ?
C5A C6A C7A C8A -176.91(14) . . . . ?
C3A C2A C7A C6A -0.2(2) . . . . ?
C1A C2A C7A C6A -177.64(13) . . . . ?
C3A C2A C7A C8A 176.65(13) . . . . ?
C1A C2A C7A C8A -0.8(2) . . . . ?
C6A C7A C8A O2A 14.9(2) . . . . ?
C2A C7A C8A O2A -161.99(14) . . . . ?
C6A C7A C8A C9A -160.69(13) . . . . ?
C2A C7A C8A C9A 22.44(19) . . . . ?
C10A O3A C9A C11A 109.58(14) . . . . ?
C10A O3A C9A C8A -112.68(12) . . . . ?
O2A C8A C9A O3A -128.43(13) . . . . ?
C7A C8A C9A O3A 47.23(15) . . . . ?
O2A C8A C9A C11A 9.73(19) . . . . ?
C7A C8A C9A C11A -174.61(12) . . . . ?
O2A C8A C9A C10A 168.01(13) . . . . ?
C7A C8A C9A C10A -16.33(18) . . . . ?
C9A O3A C10A C21A -112.83(14) . . . . ?
C9A O3A C10A C1A 106.48(13) . . . . ?
C11A C9A C10A O3A -107.32(13) . . . . ?
C8A C9A C10A O3A 94.90(13) . . . . ?
O3A C9A C10A C21A 101.02(14) . . . . ?
C11A C9A C10A C21A -6.29(19) . . . . ?
C8A C9A C10A C21A -164.08(12) . . . . ?
O3A C9A C10A C1A -104.70(13) . . . . ?
C11A C9A C10A C1A 147.99(13) . . . . ?
C8A C9A C10A C1A -9.80(18) . . . . ?
O1A C1A C10A O3A 147.83(14) . . . . ?
C2A C1A C10A O3A -34.50(17) . . . . ?
O1A C1A C10A C21A 8.7(2) . . . . ?
C2A C1A C10A C21A -173.66(12) . . . . ?
O1A C1A C10A C9A -146.45(14) . . . . ?
C2A C1A C10A C9A 31.22(18) . . . . ?
O3A C9A C11A C16A 4.8(2) . . . . ?
C10A C9A C11A C16A 73.21(18) . . . . ?
C8A C9A C11A C16A -128.90(14) . . . . ?
O3A C9A C11A C12A -172.75(13) . . . . ?
C10A C9A C11A C12A -104.35(16) . . . . ?
C8A C9A C11A C12A 53.54(18) . . . . ?
C16A C11A C12A C13A -0.1(2) . . . . ?
C9A C11A C12A C13A 177.55(14) . . . . ?
C11A C12A C13A C14A 1.2(2) . . . . ?
C12A C13A C14A C15A -0.7(3) . . . . ?
C13A C14A C15A C16A -0.8(2) . . . . ?
C12A C11A C16A C15A -1.5(2) . . . . ?
C9A C11A C16A C15A -179.02(13) . . . . ?
C14A C15A C16A C11A 1.9(2) . . . . ?
O3A C10A C21A C26A 134.97(14) . . . . ?
C9A C10A C21A C26A 68.36(19) . . . . ?
C1A C10A C21A C26A -85.49(18) . . . . ?
O3A C10A C21A C22A -45.28(18) . . . . ?
C9A C10A C21A C22A -111.88(16) . . . . ?
C1A C10A C21A C22A 94.27(16) . . . . ?
C26A C21A C22A C23A 0.0(2) . . . . ?
C10A C21A C22A C23A -179.79(14) . . . . ?
C21A C22A C23A C24A -0.1(2) . . . . ?
C22A C23A C24A C25A -0.1(3) . . . . ?
C23A C24A C25A C26A 0.4(3) . . . . ?
C24A C25A C26A C21A -0.6(3) . . . . ?
C22A C21A C26A C25A 0.4(2) . . . . ?
C10A C21A C26A C25A -179.86(14) . . . . ?
C3B O3B C2B C11B 112.28(15) . . . . ?
C3B O3B C2B C1B -112.15(14) . . . . ?
O1B C1B C2B O3B -127.56(15) . . . . ?
C10B C1B C2B O3B 50.21(17) . . . . ?
O1B C1B C2B C11B 8.8(2) . . . . ?
C10B C1B C2B C11B -173.39(13) . . . . ?
O1B C1B C2B C3B 168.31(14) . . . . ?
C10B C1B C2B C3B -13.92(19) . . . . ?
C2B O3B C3B C21B -113.08(15) . . . . ?
C2B O3B C3B C4B 110.50(14) . . . . ?
C11B C2B C3B O3B -105.40(15) . . . . ?
C1B C2B C3B O3B 96.37(14) . . . . ?
O3B C2B C3B C21B 102.72(15) . . . . ?
C11B C2B C3B C21B -2.7(2) . . . . ?
C1B C2B C3B C21B -160.91(13) . . . . ?
O3B C2B C3B C4B -100.05(14) . . . . ?
C11B C2B C3B C4B 154.55(13) . . . . ?
C1B C2B C3B C4B -3.68(19) . . . . ?
O3B C3B C4B O2B 132.82(14) . . . . ?
C21B C3B C4B O2B -3.5(2) . . . . ?
C2B C3B C4B O2B -162.00(14) . . . . ?
O3B C3B C4B C5B -46.12(17) . . . . ?
C21B C3B C4B C5B 177.60(12) . . . . ?
C2B C3B C4B C5B 19.07(19) . . . . ?
O2B C4B C5B C6B -12.4(2) . . . . ?
C3B C4B C5B C6B 166.51(14) . . . . ?
O2B C4B C5B C10B 163.81(14) . . . . ?
C3B C4B C5B C10B -17.3(2) . . . . ?
C10B C5B C6B C7B 0.0(2) . . . . ?
C4B C5B C6B C7B 176.29(15) . . . . ?
C5B C6B C7B C8B 0.6(3) . . . . ?
C6B C7B C8B C9B -0.8(3) . . . . ?
C7B C8B C9B C10B 0.4(3) . . . . ?
C8B C9B C10B C5B 0.2(2) . . . . ?
C8B C9B C10B C1B -175.65(15) . . . . ?
C6B C5B C10B C9B -0.4(2) . . . . ?
C4B C5B C10B C9B -176.61(14) . . . . ?
C6B C5B C10B C1B 175.33(14) . . . . ?
C4B C5B C10B C1B -0.9(2) . . . . ?
O1B C1B C10B C9B 10.3(2) . . . . ?
C2B C1B C10B C9B -167.47(13) . . . . ?
O1B C1B C10B C5B -165.47(15) . . . . ?
C2B C1B C10B C5B 16.8(2) . . . . ?
O3B C2B C11B C16B 7.2(2) . . . . ?
C3B C2B C11B C16B 75.89(19) . . . . ?
C1B C2B C11B C16B -125.43(15) . . . . ?
O3B C2B C11B C12B -176.77(13) . . . . ?
C3B C2B C11B C12B -108.05(17) . . . . ?
C1B C2B C11B C12B 50.64(19) . . . . ?
C16B C11B C12B C13B 2.0(2) . . . . ?
C2B C11B C12B C13B -174.17(15) . . . . ?
C11B C12B C13B C14B -0.2(3) . . . . ?
C12B C13B C14B C15B -1.6(3) . . . . ?
C13B C14B C15B C16B 1.6(3) . . . . ?
C12B C11B C16B C15B -2.0(2) . . . . ?
C2B C11B C16B C15B 174.08(14) . . . . ?
C14B C15B C16B C11B 0.2(3) . . . . ?
O3B C3B C21B C22B 146.71(14) . . . . ?
C2B C3B C21B C22B 79.13(19) . . . . ?
C4B C3B C21B C22B -78.57(18) . . . . ?
O3B C3B C21B C26B -37.94(19) . . . . ?
C2B C3B C21B C26B -105.52(17) . . . . ?
C4B C3B C21B C26B 96.79(17) . . . . ?
C26B C21B C22B C23B -0.3(2) . . . . ?
C3B C21B C22B C23B 175.10(14) . . . . ?
C21B C22B C23B C24B -0.2(3) . . . . ?
C22B C23B C24B C25B 0.3(3) . . . . ?
C23B C24B C25B C26B 0.0(3) . . . . ?
C24B C25B C26B C21B -0.4(3) . . . . ?
C22B C21B C26B C25B 0.6(2) . . . . ?
C3B C21B C26B C25B -174.85(15) . . . . ?
